data_1530658
loop_
_publ_author_name
'Rudolf, P.R.'
'Clearfield, A.'
'Jorgensen, J.D.'

_publ_section_title
;
 Time of flight neutron powder Rietveld refinement study of elevated
 temperature on a monoclinic near-stoichiometric NASICON
;
_journal_name_full 'Journal of Solid State Chemistry'
_journal_page_first 100
_journal_page_last 112
_journal_volume 72
_journal_year 1988
_chemical_formula_sum 'Na2.55 O12 P1.09 Si1.91 Zr1.952'
_chemical_name_systematic 'Na3.17 Zr1.93 (Si O4)1.9 (P O4)1.1'
_space_group_IT_number 15
_symmetry_space_group_name_Hall '-C 2yc'
_symmetry_space_group_name_H-M 'C 1 2/c 1'
_cell_angle_alpha 90
_cell_angle_beta 124.193
_cell_angle_gamma 90
_cell_formula_units_Z 4
_cell_length_a 15.6909
_cell_length_b 9.0525
_cell_length_c 9.3065
_cell_volume 1093.419
_citation_journal_id_ASTM JSSCBI
_cod_data_source_file Rudolf_JSSCBI_1988_1575.cif
_cod_data_source_block Na2.55O12P1.09Si1.91Zr1.952
_cod_database_code 1530658

loop_
_symmetry_equiv_pos_as_xyz
x,y,z
-x,y,-z+1/2
-x,-y,-z
x,-y,z-1/2
x+1/2,y+1/2,z
-x+1/2,y+1/2,-z+1/2
-x+1/2,-y+1/2,-z
x+1/2,-y+1/2,z-1/2

loop_
_atom_site_label
_atom_site_type_symbol
_atom_site_fract_x
_atom_site_fract_y
_atom_site_fract_z
_atom_site_occupancy
_atom_site_U_iso_or_equiv
O3 O-2 0.2537 0.1744 0.2169 1 0.0
O5 O-2 0.4527 0.1751 0.4274 1 0.0
O4 O-2 0.3744 0.1286 0.1019 1 0.0
P2 P+5 0.3597 0.1048 0.2596 0.3 0.0
Zr1 Zr+4 0.1023 0.2531 0.0543 0.976 0.0
P1 P+5 0 0.0391 0.25 0.49 0.0
Na2 Na+1 0.5 0.9015 0.25 0.77 0.0
O2 O-2 0.4301 0.4429 0.0827 1 0.0
Na1 Na+1 0.25 0.25 0.5 0.56 0.0
Si2 Si+4 0.3597 0.1048 0.2596 0.7 0.0
Na3 Na+1 0.8042 0.0407 0.6711 0.61 0.0
Si1 Si+4 0 0.0391 0.25 0.51 0.0
O6 O-2 0.0802 0.1392 0.2414 1 0.0
O1 O-2 0.1407 0.4324 0.2055 1 0.0
